data_2214272
loop_
_publ_author_name
'Wang, Yan-Yan'
'Liu, Tian-Fu'

_publ_section_title
<i>catena</i>-Poly[[(2,9-dimethyl-1,10-phenanthroline-\k^2^<i>N</i>,<i>N</i>')(nitrato-\k^2^<i>O</i>,<i>O</i>')cobalt(II)]-\m-dicyanamido-\k^2^<i>N</i>^1^:<i>N</i>^5^]
_journal_coeditor_code HY2068
_journal_issue 7
_journal_name_full 'Acta Crystallographica Section E'
_journal_page_first m1986
_journal_page_last m1986
_journal_paper_doi 10.1107/S1600536807030279
_journal_volume 63
_journal_year 2007
_chemical_formula_iupac '[Co (C2 N3) (N O3) (C14 H12 N2)]'
_chemical_formula_moiety 'C16 H12 Co N6 O3'
_chemical_formula_sum 'C16 H12 Co N6 O3'
_chemical_formula_weight 395.25
_chemical_name_systematic
;
catena-Poly[[(2,9-dimethyl-1,10-phenanthroline-\k^2^N,N')(nitrato-
\k^2^O,O')cobalt(II)]-\m-dicyanamido-\k^2^N^1^:N^5^]
;
_space_group_IT_number 14
_symmetry_cell_setting monoclinic
_symmetry_space_group_name_Hall '-P 2yn'
_symmetry_space_group_name_H-M 'P 1 21/n 1'
_atom_sites_solution_hydrogens geom
_atom_sites_solution_primary direct
_atom_sites_solution_secondary difmap
_audit_creation_method SHELXL97
_cell_angle_alpha 90.00
_cell_angle_beta 101.42(3)
_cell_angle_gamma 90.00
_cell_formula_units_Z 4
_cell_length_a 7.3481(15)
_cell_length_b 13.925(3)
_cell_length_c 16.531(3)
_cell_measurement_reflns_used 16421
_cell_measurement_temperature 153(2)
_cell_measurement_theta_max 27.485
_cell_measurement_theta_min 3.395
_cell_volume 1658.0(6)
_computing_cell_refinement 'SAINT (Bruker, 2003)'
_computing_data_collection 'SMART (Bruker, 2003)'
_computing_data_reduction SAINT
_computing_molecular_graphics 'SHELXTL (Bruker, 2003)'
_computing_publication_material SHELXTL
_computing_structure_refinement 'SHELXL97 (Sheldrick, 1997)'
_computing_structure_solution 'SHELXS97 (Sheldrick, 1997)'
_diffrn_ambient_temperature 153(2)
_diffrn_measured_fraction_theta_full 0.997
_diffrn_measured_fraction_theta_max 0.997
_diffrn_measurement_device_type 'Bruker KappaCCD area-detector'
_diffrn_measurement_method \w
_diffrn_radiation_monochromator graphite
_diffrn_radiation_source 'sealed tube'
_diffrn_radiation_type MoK\a
_diffrn_radiation_wavelength 0.71073
_diffrn_reflns_av_R_equivalents 0.0219
_diffrn_reflns_av_sigmaI/netI 0.0435
_diffrn_reflns_limit_h_max 9
_diffrn_reflns_limit_h_min -9
_diffrn_reflns_limit_k_max 18
_diffrn_reflns_limit_k_min -18
_diffrn_reflns_limit_l_max 21
_diffrn_reflns_limit_l_min -21
_diffrn_reflns_number 7407
_diffrn_reflns_theta_full 27.48
_diffrn_reflns_theta_max 27.48
_diffrn_reflns_theta_min 3.62
_exptl_absorpt_coefficient_mu 1.065
_exptl_absorpt_correction_T_max 0.9009
_exptl_absorpt_correction_T_min 0.8151
_exptl_absorpt_correction_type multi-scan
_exptl_absorpt_process_details '(SADABS; Sheldrick, 1996)'
_exptl_crystal_colour red
_exptl_crystal_density_diffrn 1.583
_exptl_crystal_density_method 'not measured'
_exptl_crystal_description block
_exptl_crystal_F_000 804
_exptl_crystal_size_max 0.20
_exptl_crystal_size_mid 0.15
_exptl_crystal_size_min 0.10
_refine_diff_density_max 0.442
_refine_diff_density_min -0.319
_refine_ls_extinction_method none
_refine_ls_goodness_of_fit_ref 0.938
_refine_ls_hydrogen_treatment constr
_refine_ls_matrix_type full
_refine_ls_number_parameters 237
_refine_ls_number_reflns 3784
_refine_ls_number_restraints 0
_refine_ls_restrained_S_all 0.938
_refine_ls_R_factor_all 0.0634
_refine_ls_R_factor_gt 0.0326
_refine_ls_shift/su_max 0.000
_refine_ls_shift/su_mean 0.000
_refine_ls_structure_factor_coef Fsqd
_refine_ls_weighting_details 'calc w = 1/[\s^2^(Fo^2^)+(0.0613P)^2^] where P=(Fo^2^+2Fc^2^)/3'
_refine_ls_weighting_scheme calc
_refine_ls_wR_factor_gt 0.0895
_refine_ls_wR_factor_ref 0.0976
_reflns_number_gt 2450
_reflns_number_total 3784
_reflns_threshold_expression I>2\s(I)
_cod_data_source_file hy2068.cif
_cod_data_source_block I
_cod_original_sg_symbol_H-M 'P 21/n'
_cod_database_code 2214272
_cod_database_fobs_code 2214272

loop_
_symmetry_equiv_pos_as_xyz
'x, y, z'
'-x+1/2, y+1/2, -z+1/2'
'-x, -y, -z'
'x-1/2, -y-1/2, z-1/2'

loop_
_atom_site_type_symbol
_atom_site_label
_atom_site_fract_x
_atom_site_fract_y
_atom_site_fract_z
_atom_site_U_iso_or_equiv
_atom_site_adp_type
_atom_site_calc_flag
_atom_site_refinement_flags
_atom_site_occupancy
Co Co 0.17457(4) 0.86364(2) 0.203521(18) 0.03941(12) Uani d . 1
C C1 0.5626(4) 0.9754(2) 0.1736(2) 0.0718(8) Uani d . 1
H H1A 0.5790 0.9478 0.2278 0.108 Uiso calc R 1
H H1B 0.4717 1.0257 0.1684 0.108 Uiso calc R 1
H H1C 0.6785 1.0013 0.1653 0.108 Uiso calc R 1
C C2 0.4981(3) 0.8998(2) 0.11066(16) 0.0550(6) Uani d . 1
C C3 0.5930(4) 0.8817(2) 0.0460(2) 0.0689(8) Uani d . 1
H H3 0.6973 0.9178 0.0419 0.083 Uiso calc R 1
C C4 0.5327(4) 0.8119(2) -0.01033(18) 0.0710(9) Uani d . 1
H H4 0.5974 0.7997 -0.0522 0.085 Uiso calc R 1
C C5 0.3748(4) 0.75839(19) -0.00591(15) 0.0564(7) Uani d . 1
C C6 0.2852(3) 0.77972(16) 0.05976(13) 0.0432(5) Uani d . 1
C C7 0.3025(5) 0.6845(2) -0.06323(16) 0.0685(9) Uani d . 1
H H7 0.3640 0.6690 -0.1055 0.082 Uiso calc R 1
C C8 0.1478(5) 0.63745(19) -0.05684(16) 0.0683(9) Uani d . 1
H H8 0.1021 0.5905 -0.0956 0.082 Uiso calc R 1
C C9 0.0506(4) 0.65740(17) 0.00819(15) 0.0544(7) Uani d . 1
C C10 0.1201(3) 0.72828(15) 0.06690(13) 0.0422(5) Uani d . 1
C C11 -0.1105(4) 0.60941(19) 0.01902(18) 0.0640(8) Uani d . 1
H H11 -0.1647 0.5638 -0.0194 0.077 Uiso calc R 1
C C12 -0.1875(4) 0.62898(18) 0.08485(19) 0.0644(8) Uani d . 1
H H12 -0.2918 0.5951 0.0927 0.077 Uiso calc R 1
C C13 -0.1113(3) 0.69973(17) 0.14120(15) 0.0498(6) Uani d . 1
C C14 -0.1931(4) 0.7203(2) 0.21529(18) 0.0675(8) Uani d . 1
H H14A -0.2027 0.7884 0.2219 0.101 Uiso calc R 1
H H14B -0.1148 0.6936 0.2635 0.101 Uiso calc R 1
H H14C -0.3144 0.6919 0.2081 0.101 Uiso calc R 1
C C15 0.0563(3) 1.05722(17) 0.12152(13) 0.0429(5) Uani d . 1
C C16 0.1296(4) 1.20845(18) 0.16598(16) 0.0506(6) Uani d . 1
N N1 0.1251(3) 0.97749(16) 0.32013(12) 0.0586(6) Uani d . 1
N N2 0.0411(3) 0.97627(14) 0.12771(12) 0.0497(5) Uani d . 1
N N3 0.0722(4) 1.14768(15) 0.10658(14) 0.0778(8) Uani d . 1
N N4 0.1824(3) 1.26809(16) 0.21111(13) 0.0608(6) Uani d . 1
N N5 0.3482(3) 0.84869(13) 0.11715(12) 0.0433(5) Uani d . 1
N N6 0.0384(2) 0.74995(12) 0.13134(11) 0.0398(4) Uani d . 1
O O1 0.0919(3) 1.03262(17) 0.37294(13) 0.0953(8) Uani d . 1
O O2 0.0128(3) 0.91132(14) 0.29068(11) 0.0593(5) Uani d . 1
O O3 0.2731(3) 0.98178(13) 0.29219(11) 0.0595(5) Uani d . 1

loop_
_atom_site_aniso_label
_atom_site_aniso_U_11
_atom_site_aniso_U_22
_atom_site_aniso_U_33
_atom_site_aniso_U_12
_atom_site_aniso_U_13
_atom_site_aniso_U_23
Co 0.0450(2) 0.03348(18) 0.03892(18) -0.00008(14) 0.00622(13) -0.00058(13)
C1 0.0499(17) 0.0674(19) 0.098(2) -0.0148(14) 0.0133(16) -0.0054(17)
C2 0.0438(15) 0.0568(15) 0.0646(16) 0.0035(12) 0.0112(13) 0.0095(13)
C3 0.0508(17) 0.079(2) 0.082(2) 0.0055(15) 0.0261(15) 0.0217(17)
C4 0.076(2) 0.084(2) 0.0608(18) 0.0249(18) 0.0327(16) 0.0142(16)
C5 0.0659(17) 0.0580(16) 0.0472(14) 0.0186(14) 0.0160(13) 0.0087(12)
C6 0.0515(14) 0.0397(12) 0.0372(12) 0.0117(11) 0.0063(11) 0.0031(10)
C7 0.105(3) 0.0627(19) 0.0404(14) 0.0280(18) 0.0199(16) -0.0004(13)
C8 0.111(3) 0.0458(16) 0.0421(14) 0.0168(17) -0.0005(16) -0.0048(12)
C9 0.077(2) 0.0366(13) 0.0416(13) 0.0102(12) -0.0073(13) 0.0002(10)
C10 0.0514(14) 0.0315(11) 0.0399(12) 0.0059(10) -0.0004(10) 0.0000(9)
C11 0.079(2) 0.0379(14) 0.0621(17) -0.0032(14) -0.0180(16) -0.0042(12)
C12 0.0582(17) 0.0427(15) 0.084(2) -0.0113(13) -0.0060(16) 0.0039(14)
C13 0.0478(15) 0.0369(13) 0.0602(15) -0.0010(11) 0.0001(12) 0.0078(11)
C14 0.0626(18) 0.0605(18) 0.084(2) -0.0099(14) 0.0253(16) 0.0085(15)
C15 0.0458(14) 0.0410(14) 0.0391(12) -0.0005(10) 0.0018(10) 0.0000(10)
C16 0.0627(16) 0.0350(13) 0.0492(14) -0.0038(12) -0.0003(12) 0.0057(11)
N1 0.0713(17) 0.0570(14) 0.0440(12) 0.0149(12) 0.0030(12) -0.0053(10)
N2 0.0554(13) 0.0367(12) 0.0545(12) 0.0012(9) 0.0051(10) 0.0024(9)
N3 0.128(2) 0.0393(13) 0.0535(14) -0.0122(13) -0.0121(15) 0.0048(11)
N4 0.0799(17) 0.0452(13) 0.0506(12) -0.0086(11) -0.0034(12) 0.0024(10)
N5 0.0407(11) 0.0412(11) 0.0475(11) 0.0039(9) 0.0077(9) 0.0024(9)
N6 0.0428(11) 0.0325(10) 0.0419(10) 0.0005(8) 0.0033(9) 0.0017(8)
O1 0.1099(19) 0.0995(18) 0.0737(14) 0.0292(14) 0.0117(13) -0.0411(13)
O2 0.0649(12) 0.0634(12) 0.0513(10) -0.0039(10) 0.0160(9) -0.0018(9)
O3 0.0559(11) 0.0576(12) 0.0617(11) 0.0011(9) 0.0039(10) -0.0098(8)

loop_
_atom_type_symbol
_atom_type_description
_atom_type_scat_dispersion_real
_atom_type_scat_dispersion_imag
_atom_type_scat_source
C C 0.0033 0.0016 'International Tables Vol C Tables 4.2.6.8 and 6.1.1.4'
H H 0.0000 0.0000 'International Tables Vol C Tables 4.2.6.8 and 6.1.1.4'
N N 0.0061 0.0033 'International Tables Vol C Tables 4.2.6.8 and 6.1.1.4'
O O 0.0106 0.0060 'International Tables Vol C Tables 4.2.6.8 and 6.1.1.4'
Co Co 0.3494 0.9721 'International Tables Vol C Tables 4.2.6.8 and 6.1.1.4'

loop_
_geom_angle_atom_site_label_1
_geom_angle_atom_site_label_2
_geom_angle_atom_site_label_3
_geom_angle_site_symmetry_1
_geom_angle_site_symmetry_3
_geom_angle
N4 Co N5 2_545 . 96.01(8)
N4 Co N6 2_545 . 91.33(8)
N5 Co N6 . . 79.97(7)
N4 Co N2 2_545 . 172.30(8)
N5 Co N2 . . 86.78(8)
N6 Co N2 . . 96.23(8)
N4 Co O2 2_545 . 90.87(8)
N5 Co O2 . . 167.53(7)
N6 Co O2 . . 110.34(7)
N2 Co O2 . . 85.14(7)
N4 Co O3 2_545 . 88.35(8)
N5 Co O3 . . 110.97(7)
N6 Co O3 . . 169.04(7)
N2 Co O3 . . 83.96(8)
O2 Co O3 . . 58.71(7)
C2 C1 H1A . . 109.5
C2 C1 H1B . . 109.5
H1A C1 H1B . . 109.5
C2 C1 H1C . . 109.5
H1A C1 H1C . . 109.5
H1B C1 H1C . . 109.5
N5 C2 C3 . . 120.4(3)
N5 C2 C1 . . 118.3(2)
C3 C2 C1 . . 121.3(2)
C4 C3 C2 . . 120.3(3)
C4 C3 H3 . . 119.9
C2 C3 H3 . . 119.9
C3 C4 C5 . . 120.6(3)
C3 C4 H4 . . 119.7
C5 C4 H4 . . 119.7
C4 C5 C6 . . 116.7(3)
C4 C5 C7 . . 123.7(3)
C6 C5 C7 . . 119.6(3)
N5 C6 C5 . . 122.5(2)
N5 C6 C10 . . 118.09(19)
C5 C6 C10 . . 119.4(2)
C8 C7 C5 . . 120.8(3)
C8 C7 H7 . . 119.6
C5 C7 H7 . . 119.6
C7 C8 C9 . . 121.6(3)
C7 C8 H8 . . 119.2
C9 C8 H8 . . 119.2
C11 C9 C10 . . 116.5(2)
C11 C9 C8 . . 124.3(3)
C10 C9 C8 . . 119.2(3)
N6 C10 C9 . . 122.7(2)
N6 C10 C6 . . 117.84(19)
C9 C10 C6 . . 119.4(2)
C12 C11 C9 . . 120.4(2)
C12 C11 H11 . . 119.8
C9 C11 H11 . . 119.8
C11 C12 C13 . . 120.3(3)
C11 C12 H12 . . 119.9
C13 C12 H12 . . 119.9
N6 C13 C12 . . 121.2(2)
N6 C13 C14 . . 118.2(2)
C12 C13 C14 . . 120.6(2)
C13 C14 H14A . . 109.5
C13 C14 H14B . . 109.5
H14A C14 H14B . . 109.5
C13 C14 H14C . . 109.5
H14A C14 H14C . . 109.5
H14B C14 H14C . . 109.5
N2 C15 N3 . . 174.2(3)
N4 C16 N3 . . 172.5(3)
O1 N1 O3 . . 122.6(3)
O1 N1 O2 . . 121.6(2)
O3 N1 O2 . . 115.82(19)
C15 N2 Co . . 137.9(2)
C15 N3 C16 . . 121.1(2)
C16 N4 Co . 2 169.3(2)
C2 N5 C6 . . 119.5(2)
C2 N5 Co . . 128.54(17)
C6 N5 Co . . 111.90(15)
C13 N6 C10 . . 118.8(2)
C13 N6 Co . . 129.13(16)
C10 N6 Co . . 112.11(14)
N1 O2 Co . . 94.46(14)
N1 O3 Co . . 90.83(14)

loop_
_geom_bond_atom_site_label_1
_geom_bond_atom_site_label_2
_geom_bond_site_symmetry_2
_geom_bond_distance
_geom_bond_publ_flag
Co N4 2_545 2.069(2) y
Co N5 . 2.105(2) y
Co N6 . 2.1116(18) y
Co N2 . 2.123(2) y
Co O2 . 2.1466(17) y
Co O3 . 2.2268(18) y
C1 C2 . 1.490(4) ?
C1 H1A . 0.9600 ?
C1 H1B . 0.9600 ?
C1 H1C . 0.9600 ?
C2 N5 . 1.333(3) ?
C2 C3 . 1.409(4) ?
C3 C4 . 1.359(4) ?
C3 H3 . 0.9300 ?
C4 C5 . 1.393(4) ?
C4 H4 . 0.9300 ?
C5 C6 . 1.408(3) ?
C5 C7 . 1.428(4) ?
C6 N5 . 1.365(3) ?
C6 C10 . 1.433(3) ?
C7 C8 . 1.334(4) ?
C7 H7 . 0.9300 ?
C8 C9 . 1.431(4) ?
C8 H8 . 0.9300 ?
C9 C11 . 1.402(4) ?
C9 C10 . 1.407(3) ?
C10 N6 . 1.357(3) ?
C11 C12 . 1.350(4) ?
C11 H11 . 0.9300 ?
C12 C13 . 1.395(4) ?
C12 H12 . 0.9300 ?
C13 N6 . 1.340(3) ?
C13 C14 . 1.495(3) ?
C14 H14A . 0.9600 ?
C14 H14B . 0.9600 ?
C14 H14C . 0.9600 ?
C15 N2 . 1.139(3) ?
C15 N3 . 1.293(3) ?
C16 N4 . 1.132(3) ?
C16 N3 . 1.302(3) ?
N1 O1 . 1.223(3) ?
N1 O3 . 1.264(3) ?
N1 O2 . 1.268(3) ?
N4 Co 2 2.069(2) ?

loop_
_geom_hbond_atom_site_label_D
_geom_hbond_atom_site_label_H
_geom_hbond_atom_site_label_A
_geom_hbond_site_symmetry_A
_geom_hbond_distance_DH
_geom_hbond_distance_HA
_geom_hbond_distance_DA
_geom_hbond_angle_DHA
C14 H14A O2 . 0.96 2.45 3.190(4) 133
C12 H12 O1 2_445 0.93 2.54 3.455(4) 169
C7 H7 O2 4_675 0.93 2.48 3.388(3) 167

loop_
_geom_torsion_atom_site_label_1
_geom_torsion_atom_site_label_2
_geom_torsion_atom_site_label_3
_geom_torsion_atom_site_label_4
_geom_torsion_site_symmetry_1
_geom_torsion
N5 C2 C3 C4 . -0.1(4)
C1 C2 C3 C4 . 179.4(3)
C2 C3 C4 C5 . 1.1(4)
C3 C4 C5 C6 . -0.9(4)
C3 C4 C5 C7 . 179.5(3)
C4 C5 C6 N5 . -0.4(4)
C7 C5 C6 N5 . 179.3(2)
C4 C5 C6 C10 . 179.0(2)
C7 C5 C6 C10 . -1.4(3)
C4 C5 C7 C8 . -178.3(3)
C6 C5 C7 C8 . 2.1(4)
C5 C7 C8 C9 . -1.3(4)
C7 C8 C9 C11 . -178.9(3)
C7 C8 C9 C10 . -0.1(4)
C11 C9 C10 N6 . 0.3(3)
C8 C9 C10 N6 . -178.6(2)
C11 C9 C10 C6 . 179.6(2)
C8 C9 C10 C6 . 0.8(3)
N5 C6 C10 N6 . -1.3(3)
C5 C6 C10 N6 . 179.4(2)
N5 C6 C10 C9 . 179.4(2)
C5 C6 C10 C9 . 0.0(3)
C10 C9 C11 C12 . -2.6(4)
C8 C9 C11 C12 . 176.2(3)
C9 C11 C12 C13 . 2.4(4)
C11 C12 C13 N6 . 0.3(4)
C11 C12 C13 C14 . -178.6(3)
N5 Co N2 C15 . -89.6(3)
N6 Co N2 C15 . -169.1(3)
O2 Co N2 C15 . 80.9(3)
O3 Co N2 C15 . 21.9(3)
C3 C2 N5 C6 . -1.2(4)
C1 C2 N5 C6 . 179.3(2)
C3 C2 N5 Co . -177.25(19)
C1 C2 N5 Co . 3.2(3)
C5 C6 N5 C2 . 1.4(3)
C10 C6 N5 C2 . -177.9(2)
C5 C6 N5 Co . 178.11(18)
C10 C6 N5 Co . -1.2(2)
N4 Co N5 C2 2_545 -91.2(2)
N6 Co N5 C2 . 178.5(2)
N2 Co N5 C2 . 81.6(2)
O2 Co N5 C2 . 31.9(5)
O3 Co N5 C2 . -0.7(2)
N4 Co N5 C6 2_545 92.44(16)
N6 Co N5 C6 . 2.15(14)
N2 Co N5 C6 . -94.76(16)
O2 Co N5 C6 . -144.4(3)
O3 Co N5 C6 . -177.03(14)
C12 C13 N6 C10 . -2.6(3)
C14 C13 N6 C10 . 176.3(2)
C12 C13 N6 Co . 177.26(18)
C14 C13 N6 Co . -3.8(3)
C9 C10 N6 C13 . 2.3(3)
C6 C10 N6 C13 . -177.1(2)
C9 C10 N6 Co . -177.60(17)
C6 C10 N6 Co . 3.1(2)
N4 Co N6 C13 2_545 81.5(2)
N5 Co N6 C13 . 177.3(2)
N2 Co N6 C13 . -97.05(19)
O2 Co N6 C13 . -9.9(2)
O3 Co N6 C13 . -6.7(5)
N4 Co N6 C10 2_545 -98.67(15)
N5 Co N6 C10 . -2.80(15)
N2 Co N6 C10 . 82.81(16)
O2 Co N6 C10 . 169.91(14)
O3 Co N6 C10 . 173.2(3)
O1 N1 O2 Co . 176.7(2)
O3 N1 O2 Co . -4.1(2)
N4 Co O2 N1 2_545 90.02(15)
N5 Co O2 N1 . -33.6(4)
N6 Co O2 N1 . -178.24(13)
N2 Co O2 N1 . -83.39(15)
O3 Co O2 N1 . 2.48(13)
O1 N1 O3 Co . -176.8(2)
O2 N1 O3 Co . 4.0(2)
N4 Co O3 N1 2_545 -94.50(14)
N5 Co O3 N1 . 169.70(13)
N6 Co O3 N1 . -6.0(4)
N2 Co O3 N1 . 85.49(14)
O2 Co O3 N1 . -2.48(13)
